data_7155599
loop_
_publ_author_name
'Hernandez Rubio, Omayra'
'Borrego, Sara del Mazo'
'Marcos Monleon, Laura'
'Simon, Luis'
'Temprano, \'Alvaro G.'
'rodriguez moran, joaquin'

_publ_section_title
;
 A cleft type receptor which combines an oxyanion hole with electrostatic
 interactions
;
_journal_name_full 'Org. Biomol. Chem.'
_journal_paper_doi 10.1039/C7OB00679A
_journal_year 2017
_chemical_formula_moiety 'C24 H29 Cl2 N3 O3, H2 O'
_chemical_formula_sum 'C24 H31 Cl2 N3 O4'
_chemical_formula_weight 496.42
_chemical_name_systematic
; 
 ? 
;
_space_group_IT_number 2
_symmetry_cell_setting triclinic
_symmetry_space_group_name_Hall '-P 1'
_symmetry_space_group_name_H-M 'P -1'
_atom_sites_solution_hydrogens geom
_atom_sites_solution_primary direct
_atom_sites_solution_secondary difmap
_audit_creation_method SHELXL-97
_audit_update_record
;
2017-02-19 deposited with the CCDC.
2017-05-03 downloaded from the CCDC.
;
_cell_angle_alpha 83.489(2)
_cell_angle_beta 71.694(2)
_cell_angle_gamma 81.618(2)
_cell_formula_units_Z 2
_cell_length_a 9.7883(3)
_cell_length_b 10.7161(4)
_cell_length_c 12.5654(4)
_cell_measurement_reflns_used 2196
_cell_measurement_temperature 298(2)
_cell_measurement_theta_max 66.97
_cell_measurement_theta_min 3.71
_cell_volume 1234.74(7)
_computing_cell_refinement 'SAINT (Bruker 2006)'
_computing_data_collection 'APEX 2 (Bruker 2006)'
_computing_data_reduction 'SAINT (Bruker 2006)'
_computing_molecular_graphics 'Mercury 2.3 (Macrae et al, 2008)'
_computing_publication_material 'Bruker SHELXTL'
_computing_structure_refinement 'SHELXL-97 (Sheldrick, 1997)'
_computing_structure_solution 'SHELXS-97 (Sheldrick, 1990)'
_diffrn_ambient_temperature 298(2)
_diffrn_measured_fraction_theta_full 0.852
_diffrn_measured_fraction_theta_max 0.852
_diffrn_measurement_device_type 'CCD area detector'
_diffrn_measurement_method 'phi and omega scans'
_diffrn_radiation_monochromator graphite
_diffrn_radiation_source 'fine-focus sealed tube'
_diffrn_radiation_type CuK\a
_diffrn_radiation_wavelength 1.54178
_diffrn_reflns_av_R_equivalents 0.0287
_diffrn_reflns_av_sigmaI/netI 0.0321
_diffrn_reflns_limit_h_max 11
_diffrn_reflns_limit_h_min -11
_diffrn_reflns_limit_k_max 12
_diffrn_reflns_limit_k_min -10
_diffrn_reflns_limit_l_max 14
_diffrn_reflns_limit_l_min -14
_diffrn_reflns_number 7511
_diffrn_reflns_theta_full 66.97
_diffrn_reflns_theta_max 66.97
_diffrn_reflns_theta_min 3.71
_exptl_absorpt_coefficient_mu 2.655
_exptl_absorpt_correction_T_max 0.767
_exptl_absorpt_correction_T_min 0.716
_exptl_absorpt_correction_type multi-scan
_exptl_absorpt_process_details 'SADABS (Bruker, 2006)'
_exptl_crystal_colour colorless
_exptl_crystal_density_diffrn 1.335
_exptl_crystal_density_method 'not measured'
_exptl_crystal_description prismatic
_exptl_crystal_F_000 524
_exptl_crystal_size_max 0.15
_exptl_crystal_size_mid 0.12
_exptl_crystal_size_min 0.10
_refine_diff_density_max 0.184
_refine_diff_density_min -0.375
_refine_diff_density_rms 0.045
_refine_ls_extinction_method none
_refine_ls_goodness_of_fit_ref 1.033
_refine_ls_hydrogen_treatment mixed
_refine_ls_matrix_type full
_refine_ls_number_parameters 317
_refine_ls_number_reflns 3749
_refine_ls_number_restraints 0
_refine_ls_restrained_S_all 1.033
_refine_ls_R_factor_all 0.0613
_refine_ls_R_factor_gt 0.0499
_refine_ls_shift/su_max 0.001
_refine_ls_shift/su_mean 0.000
_refine_ls_structure_factor_coef Fsqd
_refine_ls_weighting_details 'calc w=1/[\s^2^(Fo^2^)+(0.0839P)^2^+0.4368P] where P=(Fo^2^+2Fc^2^)/3'
_refine_ls_weighting_scheme calc
_refine_ls_wR_factor_gt 0.1431
_refine_ls_wR_factor_ref 0.1531
_reflns_number_gt 3023
_reflns_number_total 3749
_reflns_threshold_expression >2sigma(I)
_cod_data_source_file c7ob00679a2.cif
_cod_data_source_block 2fin
_cod_depositor_comments
;
The following automatic conversions were performed:

'_symmetry_cell_setting' value 'Triclinic' changed to 'triclinic'
according to
/home/data/users/saulius/crontab/automatic-downloads/rss-feeds/RSC/lib/dictionaries/cif_core.dic
dictionary named 'cif_core.dic' version 2.4.2 from 2011-04-26.

Automatic conversion script
Id: cif_fix_values 4973 2017-02-22 13:04:09Z antanas 
;
_cod_original_sg_symbol_Hall -P1
_cod_original_sg_symbol_H-M P-1
_cod_database_code 7155599

loop_
_symmetry_equiv_pos_as_xyz
'x, y, z'
'-x, -y, -z'

loop_
_atom_site_label
_atom_site_type_symbol
_atom_site_fract_x
_atom_site_fract_y
_atom_site_fract_z
_atom_site_U_iso_or_equiv
_atom_site_adp_type
_atom_site_occupancy
_atom_site_symmetry_multiplicity
_atom_site_calc_flag
_atom_site_refinement_flags
Cl1 Cl -0.00586(10) 0.39238(8) 0.39619(9) 0.0859(3) Uani 1 1 d .
Cl2 Cl 0.22320(11) 1.43013(9) 0.05752(9) 0.0884(3) Uani 1 1 d .
O1 O -0.42221(18) 0.70944(16) 0.20373(16) 0.0525(5) Uani 1 1 d .
O2 O 0.0015(2) 0.84730(19) 0.2517(2) 0.0711(6) Uani 1 1 d .
O3 O -0.6230(2) 0.8870(2) 0.13263(18) 0.0675(6) Uani 1 1 d .
H3O H -0.6537 0.9088 0.1972 0.101 Uiso 1 1 calc R
N1 N -0.1998(3) 0.8062(2) 0.2133(2) 0.0566(6) Uani 1 1 d .
N2 N -0.1211(3) 0.9986(2) 0.1614(2) 0.0594(7) Uani 1 1 d .
N3 N -0.6843(2) 0.8564(2) 0.3534(2) 0.0555(6) Uani 1 1 d .
C1 C -0.2105(3) 0.6804(2) 0.2567(2) 0.0491(6) Uani 1 1 d .
C2 C -0.1108(3) 0.6064(3) 0.3016(2) 0.0565(7) Uani 1 1 d .
H2 H -0.0307 0.6396 0.3069 0.068 Uiso 1 1 calc R
C3 C -0.1324(3) 0.4827(3) 0.3380(2) 0.0557(7) Uani 1 1 d .
C4 C -0.2477(3) 0.4296(3) 0.3302(2) 0.0551(7) Uani 1 1 d .
H4 H -0.2570 0.3450 0.3539 0.066 Uiso 1 1 calc R
C5 C -0.3515(3) 0.5022(2) 0.2867(2) 0.0484(6) Uani 1 1 d .
C6 C -0.4802(3) 0.4443(2) 0.2775(2) 0.0549(6) Uani 1 1 d .
C7 C -0.5649(3) 0.5389(3) 0.2125(2) 0.0575(7) Uani 1 1 d .
H7A H -0.5236 0.5252 0.1332 0.069 Uiso 1 1 calc R
H7B H -0.6640 0.5189 0.2354 0.069 Uiso 1 1 calc R
C8 C -0.5690(3) 0.6790(2) 0.2262(2) 0.0497(6) Uani 1 1 d .
C9 C -0.3313(3) 0.6271(2) 0.2508(2) 0.0469(6) Uani 1 1 d .
C10 C -0.0976(3) 0.8812(3) 0.2118(2) 0.0515(6) Uani 1 1 d .
C11 C -0.0346(3) 1.0971(2) 0.1384(2) 0.0509(6) Uani 1 1 d .
C12 C 0.0711(4) 1.1040(3) 0.1894(3) 0.0705(9) Uani 1 1 d .
H12 H 0.0882 1.0400 0.2417 0.085 Uiso 1 1 calc R
C13 C 0.1502(4) 1.2050(3) 0.1627(3) 0.0742(9) Uani 1 1 d .
H13 H 0.2223 1.2077 0.1958 0.089 Uiso 1 1 calc R
C14 C 0.1246(3) 1.3016(3) 0.0880(3) 0.0608(7) Uani 1 1 d .
C15 C 0.0192(3) 1.2975(3) 0.0375(3) 0.0637(8) Uani 1 1 d .
H15 H 0.0007 1.3632 -0.0130 0.076 Uiso 1 1 calc R
C16 C -0.0580(3) 1.1954(3) 0.0624(3) 0.0590(7) Uani 1 1 d .
H16 H -0.1280 1.1923 0.0273 0.071 Uiso 1 1 calc R
C17 C -0.6224(3) 0.7547(3) 0.1340(3) 0.0629(8) Uani 1 1 d .
H17A H -0.5612 0.7264 0.0618 0.075 Uiso 1 1 calc R
H17B H -0.7200 0.7368 0.1433 0.075 Uiso 1 1 calc R
C18 C -0.6611(3) 0.7183(3) 0.3424(2) 0.0545(7) Uani 1 1 d .
H18A H -0.7547 0.6875 0.3602 0.065 Uiso 1 1 calc R
H18B H -0.6149 0.6777 0.3973 0.065 Uiso 1 1 calc R
C19 C -0.5698(4) 0.9079(3) 0.3808(3) 0.0744(9) Uani 1 1 d .
H19A H -0.4849 0.9132 0.3156 0.089 Uiso 1 1 calc R
H19B H -0.5420 0.8560 0.4408 0.089 Uiso 1 1 calc R
C20 C -0.6369(5) 1.0363(4) 0.4173(5) 0.1134(17) Uani 1 1 d .
H20A H -0.6123 1.0995 0.3548 0.136 Uiso 1 1 calc R
H20B H -0.6030 1.0577 0.4769 0.136 Uiso 1 1 calc R
C21 C -0.7982(5) 1.0310(4) 0.4587(4) 0.0895(11) Uani 1 1 d .
H21A H -0.8468 1.0921 0.4155 0.107 Uiso 1 1 calc R
H21B H -0.8372 1.0481 0.5374 0.107 Uiso 1 1 calc R
C22 C -0.8165(4) 0.8971(3) 0.4420(3) 0.0735(8) Uani 1 1 d .
H22A H -0.8249 0.8431 0.5106 0.088 Uiso 1 1 calc R
H22B H -0.9018 0.8957 0.4187 0.088 Uiso 1 1 calc R
C23 C -0.5778(3) 0.4038(3) 0.3949(3) 0.0652(8) Uani 1 1 d .
H23A H -0.5232 0.3417 0.4316 0.098 Uiso 1 1 calc R
H23B H -0.6587 0.3683 0.3877 0.098 Uiso 1 1 calc R
H23C H -0.6124 0.4761 0.4387 0.098 Uiso 1 1 calc R
C24 C -0.4263(4) 0.3265(3) 0.2097(3) 0.0745(9) Uani 1 1 d .
H24A H -0.3602 0.3488 0.1378 0.112 Uiso 1 1 calc R
H24B H -0.5073 0.2942 0.1992 0.112 Uiso 1 1 calc R
H24C H -0.3777 0.2629 0.2498 0.112 Uiso 1 1 calc R
O4 O -0.3603(3) 0.9928(3) 0.0756(3) 0.0844(8) Uani 1 1 d .
H4AO H -0.344(5) 1.017(5) 0.023(4) 0.101(18) Uiso 1 1 d .
H4BO H -0.423(5) 0.954(4) 0.088(3) 0.083(13) Uiso 1 1 d .
H2N H -0.183(3) 1.015(3) 0.139(2) 0.054(9) Uiso 1 1 d .
H1N H -0.249(3) 0.830(3) 0.179(2) 0.050(8) Uiso 1 1 d .

loop_
_atom_site_aniso_label
_atom_site_aniso_U_11
_atom_site_aniso_U_22
_atom_site_aniso_U_33
_atom_site_aniso_U_23
_atom_site_aniso_U_13
_atom_site_aniso_U_12
Cl1 0.0767(5) 0.0776(5) 0.1104(7) 0.0117(5) -0.0477(5) -0.0024(4)
Cl2 0.0954(6) 0.0792(6) 0.0998(7) 0.0069(5) -0.0331(5) -0.0422(5)
O1 0.0446(9) 0.0546(10) 0.0628(11) 0.0080(9) -0.0239(9) -0.0125(8)
O2 0.0637(12) 0.0639(12) 0.1012(16) 0.0144(11) -0.0483(12) -0.0197(10)
O3 0.0651(12) 0.0739(13) 0.0651(13) 0.0167(10) -0.0286(11) -0.0100(10)
N1 0.0469(12) 0.0566(13) 0.0740(16) 0.0115(12) -0.0310(12) -0.0144(10)
N2 0.0516(13) 0.0573(14) 0.0794(17) 0.0069(12) -0.0350(13) -0.0135(11)
N3 0.0537(13) 0.0557(13) 0.0588(14) 0.0000(10) -0.0201(12) -0.0085(10)
C1 0.0457(13) 0.0502(14) 0.0528(15) 0.0012(12) -0.0167(12) -0.0098(11)
C2 0.0440(14) 0.0653(17) 0.0632(17) 0.0002(14) -0.0211(13) -0.0083(12)
C3 0.0515(15) 0.0561(15) 0.0584(16) 0.0016(13) -0.0190(13) -0.0022(12)
C4 0.0586(16) 0.0484(14) 0.0576(16) 0.0009(12) -0.0183(14) -0.0062(12)
C5 0.0477(14) 0.0517(14) 0.0453(14) -0.0039(11) -0.0119(12) -0.0091(11)
C6 0.0577(16) 0.0517(14) 0.0593(16) -0.0058(12) -0.0191(14) -0.0145(12)
C7 0.0578(16) 0.0650(17) 0.0578(16) -0.0045(13) -0.0237(14) -0.0194(13)
C8 0.0425(13) 0.0592(15) 0.0525(15) 0.0029(12) -0.0200(12) -0.0146(11)
C9 0.0437(13) 0.0535(14) 0.0450(13) 0.0005(11) -0.0162(11) -0.0074(11)
C10 0.0429(13) 0.0549(15) 0.0576(16) 0.0000(12) -0.0164(13) -0.0092(11)
C11 0.0432(13) 0.0512(14) 0.0582(16) -0.0045(12) -0.0143(12) -0.0068(11)
C12 0.0718(19) 0.0660(18) 0.088(2) 0.0139(16) -0.0444(18) -0.0214(15)
C13 0.071(2) 0.074(2) 0.094(2) 0.0047(18) -0.0445(19) -0.0237(16)
C14 0.0607(17) 0.0584(16) 0.0635(18) -0.0036(14) -0.0147(15) -0.0178(13)
C15 0.0691(18) 0.0572(16) 0.0665(19) 0.0057(14) -0.0239(16) -0.0135(14)
C16 0.0555(16) 0.0624(16) 0.0649(18) 0.0013(14) -0.0266(14) -0.0107(13)
C17 0.0596(17) 0.077(2) 0.0597(17) 0.0043(15) -0.0293(15) -0.0138(14)
C18 0.0543(15) 0.0552(15) 0.0558(16) 0.0028(13) -0.0186(13) -0.0130(12)
C19 0.0695(19) 0.0616(18) 0.104(3) -0.0146(17) -0.039(2) -0.0085(14)
C20 0.097(3) 0.074(2) 0.189(5) -0.044(3) -0.067(3) 0.005(2)
C21 0.096(3) 0.081(2) 0.090(3) -0.022(2) -0.030(2) 0.010(2)
C22 0.0660(19) 0.079(2) 0.070(2) -0.0052(17) -0.0155(17) -0.0044(16)
C23 0.0634(17) 0.0609(17) 0.0717(19) 0.0078(15) -0.0190(16) -0.0214(14)
C24 0.083(2) 0.0612(18) 0.084(2) -0.0181(16) -0.0255(19) -0.0137(15)
O4 0.0801(17) 0.107(2) 0.0809(18) 0.0337(16) -0.0475(15) -0.0369(15)

loop_
_atom_type_symbol
_atom_type_description
_atom_type_scat_dispersion_real
_atom_type_scat_dispersion_imag
_atom_type_scat_source
C C 0.0181 0.0091 'International Tables Vol C Tables 4.2.6.8 and 6.1.1.4'
H H 0.0000 0.0000 'International Tables Vol C Tables 4.2.6.8 and 6.1.1.4'
N N 0.0311 0.0180 'International Tables Vol C Tables 4.2.6.8 and 6.1.1.4'
O O 0.0492 0.0322 'International Tables Vol C Tables 4.2.6.8 and 6.1.1.4'
Cl Cl 0.3639 0.7018 'International Tables Vol C Tables 4.2.6.8 and 6.1.1.4'

loop_
_geom_angle_atom_site_label_1
_geom_angle_atom_site_label_2
_geom_angle_atom_site_label_3
_geom_angle
C9 O1 C8 117.29(18)
C17 O3 H3O 109.5
C10 N1 C1 128.2(2)
C10 N1 H1N 117(2)
C1 N1 H1N 114(2)
C10 N2 C11 127.9(2)
C10 N2 H2N 121(2)
C11 N2 H2N 111(2)
C22 N3 C19 104.1(2)
C22 N3 C18 113.3(2)
C19 N3 C18 115.2(2)
C2 C1 N1 124.8(2)
C2 C1 C9 119.0(2)
N1 C1 C9 116.1(2)
C3 C2 C1 118.7(2)
C3 C2 H2 120.6
C1 C2 H2 120.6
C4 C3 C2 122.5(2)
C4 C3 Cl1 119.9(2)
C2 C3 Cl1 117.6(2)
C3 C4 C5 120.3(2)
C3 C4 H4 119.9
C5 C4 H4 119.9
C9 C5 C4 117.6(2)
C9 C5 C6 121.6(2)
C4 C5 C6 120.8(2)
C5 C6 C24 109.8(2)
C5 C6 C23 110.5(2)
C24 C6 C23 108.2(2)
C5 C6 C7 109.8(2)
C24 C6 C7 106.8(2)
C23 C6 C7 111.5(2)
C8 C7 C6 117.2(2)
C8 C7 H7A 108.0
C6 C7 H7A 108.0
C8 C7 H7B 108.0
C6 C7 H7B 108.0
H7A C7 H7B 107.2
O1 C8 C17 104.6(2)
O1 C8 C18 109.7(2)
C17 C8 C18 111.5(2)
O1 C8 C7 109.4(2)
C17 C8 C7 108.2(2)
C18 C8 C7 113.0(2)
O1 C9 C5 124.3(2)
O1 C9 C1 113.8(2)
C5 C9 C1 121.9(2)
O2 C10 N2 124.3(2)
O2 C10 N1 123.8(2)
N2 C10 N1 111.8(2)
C16 C11 C12 117.9(3)
C16 C11 N2 118.0(2)
C12 C11 N2 124.0(3)
C13 C12 C11 120.2(3)
C13 C12 H12 119.9
C11 C12 H12 119.9
C14 C13 C12 120.8(3)
C14 C13 H13 119.6
C12 C13 H13 119.6
C13 C14 C15 119.9(3)
C13 C14 Cl2 120.2(2)
C15 C14 Cl2 119.9(2)
C16 C15 C14 119.3(3)
C16 C15 H15 120.4
C14 C15 H15 120.4
C15 C16 C11 121.8(3)
C15 C16 H16 119.1
C11 C16 H16 119.1
O3 C17 C8 114.1(2)
O3 C17 H17A 108.7
C8 C17 H17A 108.7
O3 C17 H17B 108.7
C8 C17 H17B 108.7
H17A C17 H17B 107.6
N3 C18 C8 114.3(2)
N3 C18 H18A 108.7
C8 C18 H18A 108.7
N3 C18 H18B 108.7
C8 C18 H18B 108.7
H18A C18 H18B 107.6
N3 C19 C20 103.9(3)
N3 C19 H19A 111.0
C20 C19 H19A 111.0
N3 C19 H19B 111.0
C20 C19 H19B 111.0
H19A C19 H19B 109.0
C19 C20 C21 106.2(3)
C19 C20 H20A 110.5
C21 C20 H20A 110.5
C19 C20 H20B 110.5
C21 C20 H20B 110.5
H20A C20 H20B 108.7
C20 C21 C22 104.7(3)
C20 C21 H21A 110.8
C22 C21 H21A 110.8
C20 C21 H21B 110.8
C22 C21 H21B 110.8
H21A C21 H21B 108.9
N3 C22 C21 104.0(3)
N3 C22 H22A 111.0
C21 C22 H22A 111.0
N3 C22 H22B 111.0
C21 C22 H22B 111.0
H22A C22 H22B 109.0
C6 C23 H23A 109.5
C6 C23 H23B 109.5
H23A C23 H23B 109.5
C6 C23 H23C 109.5
H23A C23 H23C 109.5
H23B C23 H23C 109.5
C6 C24 H24A 109.5
C6 C24 H24B 109.5
H24A C24 H24B 109.5
C6 C24 H24C 109.5
H24A C24 H24C 109.5
H24B C24 H24C 109.5
H4AO O4 H4BO 110(5)

loop_
_geom_bond_atom_site_label_1
_geom_bond_atom_site_label_2
_geom_bond_distance
Cl1 C3 1.750(3)
Cl2 C14 1.736(3)
O1 C9 1.380(3)
O1 C8 1.453(3)
O2 C10 1.219(3)
O3 C17 1.415(4)
O3 H3O 0.8200
N1 C10 1.366(3)
N1 C1 1.401(3)
N1 H1N 0.74(3)
N2 C10 1.365(4)
N2 C11 1.396(4)
N2 H2N 0.73(3)
N3 C22 1.464(4)
N3 C19 1.465(4)
N3 C18 1.480(4)
C1 C2 1.386(4)
C1 C9 1.411(4)
C2 C3 1.376(4)
C2 H2 0.9300
C3 C4 1.370(4)
C4 C5 1.400(4)
C4 H4 0.9300
C5 C9 1.385(4)
C5 C6 1.523(4)
C6 C24 1.538(4)
C6 C23 1.539(4)
C6 C7 1.541(4)
C7 C8 1.524(4)
C7 H7A 0.9700
C7 H7B 0.9700
C8 C17 1.522(4)
C8 C18 1.524(4)
C11 C16 1.383(4)
C11 C12 1.392(4)
C12 C13 1.371(4)
C12 H12 0.9300
C13 C14 1.367(4)
C13 H13 0.9300
C14 C15 1.378(4)
C15 C16 1.371(4)
C15 H15 0.9300
C16 H16 0.9300
C17 H17A 0.9700
C17 H17B 0.9700
C18 H18A 0.9700
C18 H18B 0.9700
C19 C20 1.492(5)
C19 H19A 0.9700
C19 H19B 0.9700
C20 C21 1.507(7)
C20 H20A 0.9700
C20 H20B 0.9700
C21 C22 1.517(5)
C21 H21A 0.9700
C21 H21B 0.9700
C22 H22A 0.9700
C22 H22B 0.9700
C23 H23A 0.9600
C23 H23B 0.9600
C23 H23C 0.9600
C24 H24A 0.9600
C24 H24B 0.9600
C24 H24C 0.9600
O4 H4AO 0.66(5)
O4 H4BO 0.75(4)
